data_4339651
loop_
_publ_author_name
'Rosenfeld, Devon C.'
'Wolczanski, Peter T.'
'Barakat, Khaldoon A.'
'Buda, Corneliu'
'Cundari, Thomas R.'
'Schroeder, Frank C.'
'Lobkovsky, Emil B.'

_publ_section_title
;
 Synthesis and reactivity of [(silox)2Mo=NR]2Hg (R=tBu, tAmyl;
 silox=OSitBu3): unusual thermal stability and ready nucleophilic cleavage
 rationalized by electronic factors.
;
_journal_issue 23
_journal_name_full 'Inorganic chemistry'
_journal_page_first 9715
_journal_page_last 9735
_journal_paper_doi 10.1021/ic7010953
_journal_volume 46
_journal_year 2007
_chemical_formula_sum 'C31 H72 Mo N O2 P Si2'
_chemical_formula_weight 673.99
_chemical_name_systematic
;
  ?
;
_space_group_IT_number 14
_symmetry_cell_setting monoclinic
_symmetry_space_group_name_Hall '-P 2ybc'
_symmetry_space_group_name_H-M 'P 1 21/c 1'
_atom_sites_solution_hydrogens geom
_atom_sites_solution_primary direct
_atom_sites_solution_secondary difmap
_audit_creation_method SHELXL-97
_cell_angle_alpha 90.00
_cell_angle_beta 99.4590(10)
_cell_angle_gamma 90.00
_cell_formula_units_Z 4
_cell_length_a 9.3696(5)
_cell_length_b 17.9130(10)
_cell_length_c 23.8114(13)
_cell_measurement_temperature 173(2)
_cell_volume 3942.1(4)
_computing_cell_refinement 'Bruker SAINT'
_computing_data_collection 'Bruker SMART'
_computing_data_reduction 'Bruker SHELXTL'
_computing_molecular_graphics 'Bruker SHELXTL'
_computing_publication_material 'Bruker SHELXTL'
_computing_structure_refinement 'SHELXL-97 (Sheldrick, 1997)'
_computing_structure_solution 'SHELXS-97 (Sheldrick, 1990)'
_diffrn_ambient_temperature 173(2)
_diffrn_measured_fraction_theta_full 0.997
_diffrn_measured_fraction_theta_max 0.997
_diffrn_measurement_device_type 'Bruker 1K CCD area detector'
_diffrn_measurement_method '0.3 deg. omega scans'
_diffrn_radiation_monochromator graphite
_diffrn_radiation_source 'fine-focus sealed tube'
_diffrn_radiation_type MoK\a
_diffrn_radiation_wavelength 0.71073
_diffrn_reflns_av_R_equivalents 0.0374
_diffrn_reflns_av_sigmaI/netI 0.0324
_diffrn_reflns_limit_h_max 13
_diffrn_reflns_limit_h_min -13
_diffrn_reflns_limit_k_max 25
_diffrn_reflns_limit_k_min -25
_diffrn_reflns_limit_l_max 33
_diffrn_reflns_limit_l_min -33
_diffrn_reflns_number 52242
_diffrn_reflns_theta_full 30.51
_diffrn_reflns_theta_max 30.51
_diffrn_reflns_theta_min 1.43
_exptl_absorpt_coefficient_mu 0.458
_exptl_absorpt_correction_T_max 0.8941
_exptl_absorpt_correction_T_min 0.8379
_exptl_absorpt_correction_type 'semiempirical by SADABS'
_exptl_crystal_colour red
_exptl_crystal_density_diffrn 1.136
_exptl_crystal_density_method 'not measured'
_exptl_crystal_description block
_exptl_crystal_F_000 1464
_exptl_crystal_size_max 0.40
_exptl_crystal_size_mid 0.35
_exptl_crystal_size_min 0.25
_refine_diff_density_max 2.204
_refine_diff_density_min -1.350
_refine_diff_density_rms 0.088
_refine_ls_extinction_method none
_refine_ls_goodness_of_fit_ref 1.098
_refine_ls_hydrogen_treatment riding
_refine_ls_matrix_type full
_refine_ls_number_parameters 343
_refine_ls_number_reflns 12000
_refine_ls_number_restraints 0
_refine_ls_restrained_S_all 1.098
_refine_ls_R_factor_all 0.0685
_refine_ls_R_factor_gt 0.0531
_refine_ls_shift/su_max 0.019
_refine_ls_shift/su_mean 0.001
_refine_ls_structure_factor_coef Fsqd
_refine_ls_weighting_details 'calc w=1/[\s^2^(Fo^2^)+(0.0488P)^2^+6.4878P] where P=(Fo^2^+2Fc^2^)/3'
_refine_ls_weighting_scheme calc
_refine_ls_wR_factor_gt 0.1237
_refine_ls_wR_factor_ref 0.1307
_reflns_number_gt 9825
_reflns_number_total 12000
_reflns_threshold_expression >2sigma(I)
_cod_data_source_file ic7010953_si2.cif
_cod_data_source_block dcr700
_cod_depositor_comments
;
The following automatic conversions were performed:

'_symmetry_cell_setting' value 'Monoclinic' changed to 'monoclinic'
according to
/usr/data/users/saulius/automatic-downloads/retrospective/ACS/lib/dictionaries/cif_core.dic
dictionary named 'cif_core.dic' version 2.4.2 from 2011-04-26.

Automatic conversion script
Id: cif_fix_values 2281 2013-09-26 08:29:07Z andrius 
;
_cod_original_sg_symbol_H-M P2(1)/c
_cod_database_code 4339651

loop_
_symmetry_equiv_pos_as_xyz
'x, y, z'
'-x, y+1/2, -z+1/2'
'-x, -y, -z'
'x, -y-1/2, z-1/2'

loop_
_atom_site_label
_atom_site_type_symbol
_atom_site_fract_x
_atom_site_fract_y
_atom_site_fract_z
_atom_site_U_iso_or_equiv
_atom_site_adp_type
_atom_site_occupancy
_atom_site_symmetry_multiplicity
_atom_site_calc_flag
_atom_site_refinement_flags
Mo1 Mo 0.29326(2) 0.281081(11) 0.398994(9) 0.02308(6) Uani 1 1 d .
Si1 Si 0.10718(8) 0.14003(4) 0.31783(3) 0.02559(15) Uani 1 1 d .
Si2 Si 0.45520(8) 0.23036(4) 0.53826(3) 0.02239(14) Uani 1 1 d .
P1 P 0.12316(9) 0.37500(4) 0.39996(4) 0.03722(18) Uani 1 1 d .
O1 O 0.1510(2) 0.20786(11) 0.36309(9) 0.0344(4) Uani 1 1 d .
O2 O 0.3840(2) 0.24115(11) 0.47167(8) 0.0328(4) Uani 1 1 d .
N1 N 0.4069(3) 0.34060(14) 0.36193(10) 0.0330(5) Uani 1 1 d .
C1 C 0.4898(4) 0.38050(18) 0.33030(15) 0.0396(7) Uani 1 1 d .
C2 C 0.5967(5) 0.4250(3) 0.3730(2) 0.0680(12) Uani 1 1 d .
H2A H 0.5433 0.4587 0.3944 0.102 Uiso 1 1 calc R
H2B H 0.6601 0.4543 0.3525 0.102 Uiso 1 1 calc R
H2C H 0.6552 0.3906 0.3993 0.102 Uiso 1 1 calc R
C3 C 0.5688(5) 0.3270(2) 0.2967(2) 0.0635(12) Uani 1 1 d .
H3A H 0.6324 0.2947 0.3231 0.095 Uiso 1 1 calc R
H3B H 0.6268 0.3554 0.2734 0.095 Uiso 1 1 calc R
H3C H 0.4983 0.2963 0.2719 0.095 Uiso 1 1 calc R
C4 C 0.3896(5) 0.4320(3) 0.2910(2) 0.0688(13) Uani 1 1 d .
H4A H 0.3396 0.4656 0.3138 0.103 Uiso 1 1 calc R
H4B H 0.3182 0.4021 0.2659 0.103 Uiso 1 1 calc R
H4C H 0.4465 0.4615 0.2679 0.103 Uiso 1 1 calc R
C5 C 0.1802(5) 0.4654(2) 0.4322(2) 0.0596(10) Uani 1 1 d .
H5A H 0.0964 0.4988 0.4291 0.089 Uiso 1 1 calc R
H5B H 0.2533 0.4876 0.4122 0.089 Uiso 1 1 calc R
H5C H 0.2213 0.4582 0.4724 0.089 Uiso 1 1 calc R
C6 C -0.0143(4) 0.3436(2) 0.44094(18) 0.0551(10) Uani 1 1 d .
H6A H -0.0865 0.3831 0.4415 0.083 Uiso 1 1 calc R
H6B H 0.0316 0.3323 0.4800 0.083 Uiso 1 1 calc R
H6C H -0.0616 0.2987 0.4233 0.083 Uiso 1 1 calc R
C7 C 0.0092(4) 0.4073(2) 0.33437(18) 0.0585(10) Uani 1 1 d .
H7A H -0.0553 0.4470 0.3435 0.088 Uiso 1 1 calc R
H7B H -0.0488 0.3655 0.3164 0.088 Uiso 1 1 calc R
H7C H 0.0706 0.4266 0.3081 0.088 Uiso 1 1 calc R
C8 C 0.2782(3) 0.08268(18) 0.31118(14) 0.0376(6) Uani 1 1 d .
C9 C 0.3752(4) 0.1239(3) 0.2749(2) 0.0602(11) Uani 1 1 d .
H9A H 0.4613 0.0938 0.2726 0.090 Uiso 1 1 calc R
H9B H 0.4047 0.1722 0.2925 0.090 Uiso 1 1 calc R
H9C H 0.3213 0.1321 0.2365 0.090 Uiso 1 1 calc R
C10 C 0.3702(4) 0.0723(2) 0.37054(17) 0.0553(10) Uani 1 1 d .
H10A H 0.4572 0.0434 0.3670 0.083 Uiso 1 1 calc R
H10B H 0.3135 0.0456 0.3953 0.083 Uiso 1 1 calc R
H10C H 0.3984 0.1213 0.3871 0.083 Uiso 1 1 calc R
C11 C 0.2457(5) 0.0045(2) 0.28551(17) 0.0524(9) Uani 1 1 d .
H11A H 0.3369 -0.0214 0.2835 0.079 Uiso 1 1 calc R
H11B H 0.1896 0.0091 0.2471 0.079 Uiso 1 1 calc R
H11C H 0.1900 -0.0241 0.3095 0.079 Uiso 1 1 calc R
C12 C -0.0339(4) 0.08220(19) 0.34970(13) 0.0408(7) Uani 1 1 d .
C13 C 0.0391(5) 0.0355(2) 0.40022(16) 0.0576(10) Uani 1 1 d .
H13A H -0.0343 0.0066 0.4157 0.086 Uiso 1 1 calc R
H13B H 0.0894 0.0686 0.4298 0.086 Uiso 1 1 calc R
H13C H 0.1090 0.0013 0.3875 0.086 Uiso 1 1 calc R
C14 C -0.1241(5) 0.0294(3) 0.30650(18) 0.0622(12) Uani 1 1 d .
H14A H -0.1927 0.0015 0.3255 0.093 Uiso 1 1 calc R
H14B H -0.0596 -0.0057 0.2914 0.093 Uiso 1 1 calc R
H14C H -0.1774 0.0587 0.2752 0.093 Uiso 1 1 calc R
C15 C -0.1398(5) 0.1332(3) 0.37353(18) 0.0596(11) Uani 1 1 d .
H15A H -0.2099 0.1028 0.3898 0.089 Uiso 1 1 calc R
H15B H -0.1910 0.1644 0.3429 0.089 Uiso 1 1 calc R
H15C H -0.0866 0.1651 0.4033 0.089 Uiso 1 1 calc R
C16 C 0.0249(4) 0.18537(19) 0.24644(12) 0.0378(7) Uani 1 1 d .
C17 C 0.0051(5) 0.1313(3) 0.19539(14) 0.0583(10) Uani 1 1 d .
H17A H -0.0367 0.1582 0.1608 0.087 Uiso 1 1 calc R
H17B H -0.0598 0.0906 0.2023 0.087 Uiso 1 1 calc R
H17C H 0.0993 0.1106 0.1907 0.087 Uiso 1 1 calc R
C18 C -0.1255(4) 0.2192(3) 0.25018(17) 0.0574(10) Uani 1 1 d .
H18A H -0.1658 0.2420 0.2136 0.086 Uiso 1 1 calc R
H18B H -0.1152 0.2574 0.2801 0.086 Uiso 1 1 calc R
H18C H -0.1904 0.1798 0.2592 0.086 Uiso 1 1 calc R
C19 C 0.1202(5) 0.2512(2) 0.23391(16) 0.0535(9) Uani 1 1 d .
H19A H 0.0785 0.2741 0.1975 0.080 Uiso 1 1 calc R
H19B H 0.2179 0.2331 0.2318 0.080 Uiso 1 1 calc R
H19C H 0.1249 0.2883 0.2644 0.080 Uiso 1 1 calc R
C20 C 0.4582(3) 0.32750(17) 0.57413(13) 0.0364(6) Uani 1 1 d .
C21 C 0.5096(4) 0.38684(18) 0.53460(17) 0.0509(9) Uani 1 1 d .
H21A H 0.5111 0.4360 0.5527 0.076 Uiso 1 1 calc R
H21B H 0.4430 0.3879 0.4983 0.076 Uiso 1 1 calc R
H21C H 0.6071 0.3742 0.5278 0.076 Uiso 1 1 calc R
C22 C 0.5557(5) 0.3317(2) 0.63278(16) 0.0548(10) Uani 1 1 d .
H22A H 0.5524 0.3824 0.6481 0.082 Uiso 1 1 calc R
H22B H 0.6554 0.3194 0.6288 0.082 Uiso 1 1 calc R
H22C H 0.5213 0.2961 0.6588 0.082 Uiso 1 1 calc R
C23 C 0.3052(4) 0.3507(2) 0.58198(17) 0.0500(9) Uani 1 1 d .
H23A H 0.3087 0.4001 0.5999 0.075 Uiso 1 1 calc R
H23B H 0.2668 0.3143 0.6063 0.075 Uiso 1 1 calc R
H23C H 0.2425 0.3526 0.5448 0.075 Uiso 1 1 calc R
C24 C 0.6484(3) 0.19160(18) 0.54011(12) 0.0328(6) Uani 1 1 d .
C25 C 0.7516(4) 0.2526(2) 0.5256(2) 0.0566(10) Uani 1 1 d .
H25A H 0.8485 0.2315 0.5268 0.085 Uiso 1 1 calc R
H25B H 0.7558 0.2932 0.5534 0.085 Uiso 1 1 calc R
H25C H 0.7163 0.2720 0.4874 0.085 Uiso 1 1 calc R
C26 C 0.7146(4) 0.1587(2) 0.59802(14) 0.0462(8) Uani 1 1 d .
H26A H 0.8121 0.1402 0.5962 0.069 Uiso 1 1 calc R
H26B H 0.6541 0.1175 0.6075 0.069 Uiso 1 1 calc R
H26C H 0.7199 0.1975 0.6273 0.069 Uiso 1 1 calc R
C27 C 0.6491(4) 0.1299(2) 0.49488(15) 0.0503(9) Uani 1 1 d .
H27A H 0.7478 0.1111 0.4964 0.075 Uiso 1 1 calc R
H27B H 0.6142 0.1505 0.4570 0.075 Uiso 1 1 calc R
H27C H 0.5856 0.0890 0.5026 0.075 Uiso 1 1 calc R
C28 C 0.3321(3) 0.16021(17) 0.56871(13) 0.0339(6) Uani 1 1 d .
C29 C 0.3577(5) 0.1575(2) 0.63415(15) 0.0547(10) Uani 1 1 d .
H29A H 0.2921 0.1209 0.6469 0.082 Uiso 1 1 calc R
H29B H 0.3394 0.2069 0.6492 0.082 Uiso 1 1 calc R
H29C H 0.4581 0.1429 0.6481 0.082 Uiso 1 1 calc R
C30 C 0.3520(4) 0.08082(18) 0.54662(16) 0.0448(8) Uani 1 1 d .
H30A H 0.2885 0.0463 0.5628 0.067 Uiso 1 1 calc R
H30B H 0.4529 0.0653 0.5580 0.067 Uiso 1 1 calc R
H30C H 0.3273 0.0803 0.5050 0.067 Uiso 1 1 calc R
C31 C 0.1713(4) 0.1803(2) 0.54789(19) 0.0515(9) Uani 1 1 d .
H31A H 0.1092 0.1445 0.5636 0.077 Uiso 1 1 calc R
H31B H 0.1509 0.1783 0.5062 0.077 Uiso 1 1 calc R
H31C H 0.1521 0.2307 0.5607 0.077 Uiso 1 1 calc R

loop_
_atom_site_aniso_label
_atom_site_aniso_U_11
_atom_site_aniso_U_22
_atom_site_aniso_U_33
_atom_site_aniso_U_23
_atom_site_aniso_U_13
_atom_site_aniso_U_12
Mo1 0.02463(11) 0.02041(10) 0.02229(10) 0.00529(8) -0.00184(7) -0.00353(8)
Si1 0.0271(3) 0.0290(3) 0.0195(3) -0.0016(3) 0.0006(3) -0.0050(3)
Si2 0.0236(3) 0.0246(3) 0.0181(3) 0.0001(2) 0.0008(2) -0.0011(2)
P1 0.0340(4) 0.0306(4) 0.0479(5) 0.0049(3) 0.0093(3) 0.0017(3)
O1 0.0450(12) 0.0289(10) 0.0273(9) -0.0014(7) -0.0001(8) -0.0099(8)
O2 0.0429(12) 0.0294(9) 0.0224(9) 0.0029(7) -0.0057(8) 0.0009(8)
N1 0.0365(13) 0.0363(12) 0.0257(11) 0.0036(9) 0.0033(9) 0.0203(10)
C1 0.0367(16) 0.0365(15) 0.0482(18) 0.0097(13) 0.0151(14) -0.0015(12)
C2 0.057(3) 0.060(3) 0.088(3) -0.014(2) 0.013(2) -0.025(2)
C3 0.074(3) 0.051(2) 0.077(3) 0.003(2) 0.048(2) -0.001(2)
C4 0.054(2) 0.070(3) 0.084(3) 0.045(2) 0.015(2) 0.011(2)
C5 0.057(2) 0.0405(19) 0.078(3) -0.0020(19) 0.001(2) -0.0003(17)
C6 0.0413(19) 0.063(2) 0.064(2) 0.0158(19) 0.0165(17) 0.0029(17)
C7 0.044(2) 0.063(2) 0.064(2) 0.027(2) -0.0026(18) 0.0078(18)
C8 0.0330(15) 0.0410(16) 0.0382(16) -0.0014(12) 0.0043(12) 0.0039(12)
C9 0.0386(19) 0.068(3) 0.078(3) 0.002(2) 0.0210(19) 0.0022(18)
C10 0.049(2) 0.058(2) 0.053(2) -0.0036(18) -0.0096(17) 0.0140(18)
C11 0.065(2) 0.0453(19) 0.048(2) -0.0113(16) 0.0118(18) 0.0074(17)
C12 0.0464(18) 0.0448(17) 0.0332(15) -0.0072(13) 0.0121(13) -0.0171(14)
C13 0.079(3) 0.052(2) 0.046(2) 0.0072(16) 0.0209(19) -0.017(2)
C14 0.060(2) 0.073(3) 0.056(2) -0.019(2) 0.0168(19) -0.038(2)
C15 0.055(2) 0.074(3) 0.057(2) -0.011(2) 0.0307(19) -0.014(2)
C16 0.0384(16) 0.0504(18) 0.0227(12) 0.0023(12) -0.0003(11) 0.0019(13)
C17 0.067(3) 0.081(3) 0.0228(15) -0.0048(16) -0.0030(15) -0.001(2)
C18 0.045(2) 0.075(3) 0.047(2) 0.0068(19) -0.0073(16) 0.0150(19)
C19 0.062(2) 0.057(2) 0.0417(19) 0.0242(17) 0.0077(17) 0.0023(18)
C20 0.0378(16) 0.0322(14) 0.0361(15) -0.0087(11) -0.0027(12) 0.0006(12)
C21 0.053(2) 0.0302(15) 0.065(2) -0.0035(15) -0.0023(18) -0.0086(14)
C22 0.062(2) 0.054(2) 0.0413(18) -0.0221(16) -0.0115(17) 0.0017(18)
C23 0.050(2) 0.0406(17) 0.058(2) -0.0142(16) 0.0056(17) 0.0092(15)
C24 0.0253(13) 0.0412(15) 0.0315(14) 0.0000(11) 0.0035(11) 0.0020(11)
C25 0.0297(16) 0.066(2) 0.075(3) 0.014(2) 0.0137(17) -0.0020(16)
C26 0.0403(17) 0.054(2) 0.0394(17) 0.0015(15) -0.0080(14) 0.0130(15)
C27 0.0426(19) 0.068(2) 0.0420(18) -0.0141(17) 0.0113(15) 0.0144(17)
C28 0.0314(14) 0.0348(14) 0.0373(15) 0.0060(11) 0.0107(12) -0.0018(11)
C29 0.068(3) 0.062(2) 0.0399(18) 0.0120(16) 0.0260(18) -0.0018(19)
C30 0.0480(19) 0.0322(15) 0.054(2) 0.0042(14) 0.0084(16) -0.0066(13)
C31 0.0314(16) 0.0459(19) 0.079(3) 0.0055(18) 0.0142(17) -0.0057(14)

loop_
_atom_type_symbol
_atom_type_description
_atom_type_scat_dispersion_real
_atom_type_scat_dispersion_imag
_atom_type_scat_source
C C 0.0033 0.0016 'International Tables Vol C Tables 4.2.6.8 and 6.1.1.4'
H H 0.0000 0.0000 'International Tables Vol C Tables 4.2.6.8 and 6.1.1.4'
N N 0.0061 0.0033 'International Tables Vol C Tables 4.2.6.8 and 6.1.1.4'
O O 0.0106 0.0060 'International Tables Vol C Tables 4.2.6.8 and 6.1.1.4'
Si Si 0.0817 0.0704 'International Tables Vol C Tables 4.2.6.8 and 6.1.1.4'
P P 0.1023 0.0942 'International Tables Vol C Tables 4.2.6.8 and 6.1.1.4'
Mo Mo -1.6832 0.6857 'International Tables Vol C Tables 4.2.6.8 and 6.1.1.4'

loop_
_geom_angle_atom_site_label_1
_geom_angle_atom_site_label_2
_geom_angle_atom_site_label_3
_geom_angle
N1 Mo1 O2 116.15(10)
N1 Mo1 O1 125.85(10)
O2 Mo1 O1 108.04(8)
N1 Mo1 P1 92.15(7)
O2 Mo1 P1 117.43(7)
O1 Mo1 P1 94.05(7)
O1 Si1 C16 106.84(13)
O1 Si1 C12 104.73(13)
C16 Si1 C12 111.87(15)
O1 Si1 C8 109.15(13)
C16 Si1 C8 111.65(14)
C12 Si1 C8 112.19(15)
O2 Si2 C28 105.63(13)
O2 Si2 C24 107.28(12)
C28 Si2 C24 111.94(13)
O2 Si2 C20 107.27(12)
C28 Si2 C20 112.73(14)
C24 Si2 C20 111.55(14)
C6 P1 C5 103.3(2)
C6 P1 C7 100.88(19)
C5 P1 C7 99.6(2)
C6 P1 Mo1 109.13(14)
C5 P1 Mo1 119.43(14)
C7 P1 Mo1 121.66(16)
Si1 O1 Mo1 149.85(15)
Si2 O2 Mo1 164.69(13)
C1 N1 Mo1 174.8(2)
N1 C1 C3 109.3(3)
N1 C1 C4 107.8(3)
C3 C1 C4 111.3(4)
N1 C1 C2 106.0(3)
C3 C1 C2 110.9(3)
C4 C1 C2 111.3(3)
C11 C8 C10 107.4(3)
C11 C8 C9 108.1(3)
C10 C8 C9 106.3(3)
C11 C8 Si1 113.8(2)
C10 C8 Si1 109.6(2)
C9 C8 Si1 111.4(2)
C15 C12 C13 105.6(3)
C15 C12 C14 107.3(3)
C13 C12 C14 108.3(3)
C15 C12 Si1 110.7(2)
C13 C12 Si1 110.8(3)
C14 C12 Si1 113.7(2)
C19 C16 C17 109.1(3)
C19 C16 C18 105.9(3)
C17 C16 C18 107.4(3)
C19 C16 Si1 109.5(2)
C17 C16 Si1 114.2(2)
C18 C16 Si1 110.5(2)
C23 C20 C22 107.6(3)
C23 C20 C21 106.2(3)
C22 C20 C21 108.7(3)
C23 C20 Si2 110.6(2)
C22 C20 Si2 114.1(2)
C21 C20 Si2 109.4(2)
C26 C24 C25 107.4(3)
C26 C24 C27 107.7(3)
C25 C24 C27 106.1(3)
C26 C24 Si2 113.4(2)
C25 C24 Si2 111.2(2)
C27 C24 Si2 110.7(2)
C29 C28 C30 108.0(3)
C29 C28 C31 108.3(3)
C30 C28 C31 105.7(3)
C29 C28 Si2 113.5(2)
C30 C28 Si2 111.1(2)
C31 C28 Si2 109.8(2)

loop_
_geom_bond_atom_site_label_1
_geom_bond_atom_site_label_2
_geom_bond_distance
Mo1 N1 1.833(3)
Mo1 O2 1.9354(18)
Mo1 O1 1.963(2)
Mo1 P1 2.3202(8)
Si1 O1 1.631(2)
Si1 C16 1.927(3)
Si1 C12 1.930(3)
Si1 C8 1.932(3)
Si2 O2 1.6275(19)
Si2 C28 1.926(3)
Si2 C24 1.932(3)
Si2 C20 1.936(3)
P1 C6 1.827(4)
P1 C5 1.834(4)
P1 C7 1.835(4)
N1 C1 1.369(4)
C1 C3 1.517(5)
C1 C4 1.523(5)
C1 C2 1.528(5)
C8 C11 1.539(5)
C8 C10 1.541(5)
C8 C9 1.542(5)
C12 C15 1.525(5)
C12 C13 1.532(5)
C12 C14 1.544(5)
C16 C19 1.538(5)
C16 C17 1.542(5)
C16 C18 1.550(5)
C20 C23 1.533(5)
C20 C22 1.540(4)
C20 C21 1.548(5)
C24 C26 1.534(4)
C24 C25 1.536(5)
C24 C27 1.544(4)
C28 C29 1.538(5)
C28 C30 1.538(4)
C28 C31 1.549(5)
